data_8000028
loop_
_publ_author_name
'Shintaro Ishida'
'Tohru Nishinaga'
'Koichi Komatsu'

_publ_section_title
;
 The First Isolation of 1,3-Diaza-2-sila-4-cyclopentene Radical Cation
 Salt: The X-ray Structure and Electronic Properties
;
_journal_issue 4
_journal_name_full 'Chemistry Letters'
_journal_page_first 486
_journal_paper_doi 10.1246/cl.2005.486
_journal_volume 34
_journal_year 2005
_chemical_formula_sum 'C42 H41 B Cl3 F20 N2 Si3'
_chemical_formula_weight 1155.20
_space_group_IT_number 14
_symmetry_cell_setting monoclinic
_symmetry_space_group_name_Hall '-P 2yn'
_symmetry_space_group_name_H-M 'P 1 21/n 1'
_atom_sites_solution_hydrogens geom
_atom_sites_solution_primary direct
_atom_sites_solution_secondary difmap
_audit_creation_method SHELXL-97
_cell_angle_alpha 90.00
_cell_angle_beta 102.831(7)
_cell_angle_gamma 90.00
_cell_formula_units_Z 4
_cell_length_a 16.939(3)
_cell_length_b 17.258(3)
_cell_length_c 17.5640(18)
_cell_measurement_temperature 100(2)
_cell_volume 5006.3(13)
_computing_cell_refinement 'Bruker SMART'
_computing_data_collection 'Bruker SMART'
_computing_data_reduction 'SHELXS-97 (Sheldrick, 1990)'
_computing_molecular_graphics 'Bruker SHELXTL'
_computing_publication_material 'Bruker SHELXTL'
_computing_structure_refinement 'SHELXL-97 (Sheldrick, 1997)'
_computing_structure_solution 'SHELXS-97 (Sheldrick, 1990)'
_diffrn_ambient_temperature 100(2)
_diffrn_measured_fraction_theta_full 0.998
_diffrn_measured_fraction_theta_max 0.998
_diffrn_measurement_device_type 'CCD area detector'
_diffrn_measurement_method 'phi and omega scans'
_diffrn_radiation_monochromator graphite
_diffrn_radiation_source 'fine-focus sealed tube'
_diffrn_radiation_type MoK\a
_diffrn_radiation_wavelength 0.71069
_diffrn_reflns_av_R_equivalents 0.0276
_diffrn_reflns_av_sigmaI/netI 0.0352
_diffrn_reflns_limit_h_max 20
_diffrn_reflns_limit_h_min -20
_diffrn_reflns_limit_k_max 20
_diffrn_reflns_limit_k_min -16
_diffrn_reflns_limit_l_max 16
_diffrn_reflns_limit_l_min -20
_diffrn_reflns_number 25763
_diffrn_reflns_theta_full 25.00
_diffrn_reflns_theta_max 25.00
_diffrn_reflns_theta_min 1.92
_exptl_absorpt_coefficient_mu 0.363
_exptl_absorpt_correction_T_max 0.9646
_exptl_absorpt_correction_T_min 0.8988
_exptl_absorpt_correction_type empirical(SADABS)
_exptl_crystal_colour orange
_exptl_crystal_density_diffrn 1.533
_exptl_crystal_density_method 'not measured'
_exptl_crystal_description prism
_exptl_crystal_F_000 2340
_exptl_crystal_size_max 0.30
_exptl_crystal_size_mid 0.10
_exptl_crystal_size_min 0.10
_refine_diff_density_max 0.539
_refine_diff_density_min -0.445
_refine_diff_density_rms 0.052
_refine_ls_extinction_method none
_refine_ls_goodness_of_fit_ref 1.037
_refine_ls_hydrogen_treatment mixed
_refine_ls_matrix_type full
_refine_ls_number_parameters 786
_refine_ls_number_reflns 8795
_refine_ls_number_restraints 0
_refine_ls_restrained_S_all 1.037
_refine_ls_R_factor_all 0.0609
_refine_ls_R_factor_gt 0.0450
_refine_ls_shift/su_max 0.043
_refine_ls_shift/su_mean 0.001
_refine_ls_structure_factor_coef Fsqd
_refine_ls_weighting_details 'calc w=1/[\s^2^(Fo^2^)+(0.0667P)^2^+0.5798P] where P=(Fo^2^+2Fc^2^)/3'
_refine_ls_weighting_scheme calc
_refine_ls_wR_factor_gt 0.1132
_refine_ls_wR_factor_ref 0.1205
_reflns_number_gt 6638
_reflns_number_total 8795
_reflns_threshold_expression >2sigma(I)
_cod_original_sg_symbol_H-M P2(1)/n
_cod_database_code 8000028

loop_
_symmetry_equiv_pos_as_xyz
'x, y, z'
'-x+1/2, y+1/2, -z+1/2'
'-x, -y, -z'
'x-1/2, -y-1/2, z-1/2'

loop_
_atom_site_label
_atom_site_type_symbol
_atom_site_fract_x
_atom_site_fract_y
_atom_site_fract_z
_atom_site_U_iso_or_equiv
_atom_site_adp_type
_atom_site_occupancy
_atom_site_symmetry_multiplicity
_atom_site_calc_flag
_atom_site_refinement_flags
_atom_site_disorder_assembly
_atom_site_disorder_group
Si1 Si 0.32951(4) -0.13219(4) 0.49308(4) 0.03607(18) Uani 1 1 d . . .
N1 N 0.34561(13) -0.21971(13) 0.44511(13) 0.0427(6) Uani 1 1 d . A .
C1 C 0.3375(2) -0.27965(19) 0.49062(19) 0.0564(9) Uani 1 1 d . . .
H1 H 0.3427(18) -0.3308(19) 0.4763(17) 0.057(9) Uiso 1 1 d . . .
C2 C 0.32058(18) -0.26148(18) 0.56144(19) 0.0511(8) Uani 1 1 d . A .
H2 H 0.3178(17) -0.2983(18) 0.6006(17) 0.054(8) Uiso 1 1 d . . .
N2 N 0.31252(13) -0.18594(14) 0.57457(13) 0.0445(6) Uani 1 1 d . A .
C3 C 0.3694(2) -0.23238(18) 0.36798(18) 0.0566(8) Uani 1 1 d . . .
C4 C 0.2988(3) -0.2648(3) 0.3114(3) 0.126(2) Uani 1 1 d . A .
H3 H 0.2816 -0.3131 0.3322 0.189 Uiso 1 1 calc R . .
H4 H 0.3139 -0.2753 0.2617 0.189 Uiso 1 1 calc R . .
H5 H 0.2541 -0.2274 0.3030 0.189 Uiso 1 1 calc R . .
C5 C 0.4426(3) -0.2850(3) 0.3826(3) 0.159(3) Uani 1 1 d . A .
H6 H 0.4879 -0.2592 0.4179 0.239 Uiso 1 1 calc R . .
H7 H 0.4574 -0.2965 0.3330 0.239 Uiso 1 1 calc R . .
H8 H 0.4297 -0.3334 0.4065 0.239 Uiso 1 1 calc R . .
C6 C 0.3948(3) -0.1564(2) 0.3393(2) 0.0970(15) Uani 1 1 d . A .
H9 H 0.4141 -0.1649 0.2913 0.145 Uiso 1 1 calc R . .
H10 H 0.4385 -0.1338 0.3792 0.145 Uiso 1 1 calc R . .
H11 H 0.3485 -0.1209 0.3285 0.145 Uiso 1 1 calc R . .
C7 C 0.3044(2) -0.1592(2) 0.65409(18) 0.0607(9) Uani 1 1 d . . .
C8 C 0.2837(2) -0.0717(2) 0.6495(2) 0.0801(11) Uani 1 1 d . A .
H12 H 0.2773 -0.0536 0.7007 0.120 Uiso 1 1 calc R . .
H13 H 0.2332 -0.0633 0.6107 0.120 Uiso 1 1 calc R . .
H14 H 0.3276 -0.0429 0.6342 0.120 Uiso 1 1 calc R . .
C9 C 0.3823(2) -0.1769(3) 0.7110(2) 0.1115(19) Uani 1 1 d . A .
H15 H 0.3896 -0.2331 0.7156 0.167 Uiso 1 1 calc R . .
H16 H 0.3806 -0.1551 0.7621 0.167 Uiso 1 1 calc R . .
H17 H 0.4275 -0.1539 0.6925 0.167 Uiso 1 1 calc R . .
C10 C 0.2333(2) -0.2002(3) 0.6764(2) 0.0754(11) Uani 1 1 d . A .
H18 H 0.2442 -0.2560 0.6809 0.113 Uiso 1 1 calc R . .
H19 H 0.1841 -0.1909 0.6361 0.113 Uiso 1 1 calc R . .
H20 H 0.2260 -0.1802 0.7265 0.113 Uiso 1 1 calc R . .
Cl1 Cl 0.4498(5) -0.0977(4) 0.5283(5) 0.0743(19) Uani 0.342(6) 1 d P A 1
Cl2 Cl 0.43441(18) -0.0726(2) 0.53042(15) 0.0535(7) Uani 0.658(6) 1 d P A 2
C11 C 0.2599(5) -0.0623(5) 0.4690(7) 0.032(2) Uani 0.342(6) 1 d P A 1
H21 H 0.2488 -0.0511 0.5215 0.038 Uiso 0.342(6) 1 calc PR A 1
Si2 Si 0.1485(6) -0.0985(7) 0.4119(6) 0.066(3) Uani 0.342(6) 1 d P A 1
C12 C 0.1380(8) -0.0844(7) 0.3083(6) 0.069(3) Uani 0.342(6) 1 d P A 1
H22 H 0.1546 -0.0316 0.2986 0.103 Uiso 0.342(6) 1 calc PR A 1
H23 H 0.0814 -0.0923 0.2815 0.103 Uiso 0.342(6) 1 calc PR A 1
H24 H 0.1723 -0.1217 0.2887 0.103 Uiso 0.342(6) 1 calc PR A 1
C13 C 0.1314(17) -0.1978(14) 0.4263(14) 0.061(6) Uani 0.342(6) 1 d P A 1
H25 H 0.1450 -0.2094 0.4823 0.092 Uiso 0.342(6) 1 calc PR A 1
H26 H 0.1653 -0.2291 0.3997 0.092 Uiso 0.342(6) 1 calc PR A 1
H27 H 0.0742 -0.2100 0.4049 0.092 Uiso 0.342(6) 1 calc PR A 1
C14 C 0.0791(18) -0.0469(19) 0.4513(13) 0.053(6) Uani 0.342(6) 1 d P A 1
H28 H 0.0764 0.0066 0.4325 0.080 Uiso 0.342(6) 1 calc PR A 1
H29 H 0.0961 -0.0473 0.5084 0.080 Uiso 0.342(6) 1 calc PR A 1
H30 H 0.0256 -0.0711 0.4353 0.080 Uiso 0.342(6) 1 calc PR A 1
Si3 Si 0.2927(3) 0.0395(3) 0.4424(3) 0.0519(11) Uani 0.342(6) 1 d P A 1
C15 C 0.3507(8) 0.0850(5) 0.5334(6) 0.065(3) Uani 0.342(6) 1 d P A 1
H31 H 0.3960 0.0514 0.5574 0.098 Uiso 0.342(6) 1 calc PR A 1
H32 H 0.3151 0.0924 0.5698 0.098 Uiso 0.342(6) 1 calc PR A 1
H33 H 0.3716 0.1354 0.5211 0.098 Uiso 0.342(6) 1 calc PR A 1
C16 C 0.1999(6) 0.1004(6) 0.4118(11) 0.093(6) Uani 0.342(6) 1 d P A 1
H34 H 0.2155 0.1534 0.4014 0.140 Uiso 0.342(6) 1 calc PR A 1
H35 H 0.1700 0.1012 0.4537 0.140 Uiso 0.342(6) 1 calc PR A 1
H36 H 0.1654 0.0787 0.3644 0.140 Uiso 0.342(6) 1 calc PR A 1
C17 C 0.3488(3) 0.0517(3) 0.3729(3) 0.0729(11) Uani 1 1 d . . .
H37 H 0.356(2) 0.103(2) 0.365(2) 0.084(12) Uiso 1 1 d . . .
H38 H 0.333(3) 0.027(3) 0.319(3) 0.119(17) Uiso 1 1 d . . .
H39 H 0.401(3) 0.031(3) 0.394(3) 0.134(19) Uiso 1 1 d . . .
C18 C 0.2475(2) -0.0734(2) 0.4263(3) 0.0254(9) Uani 0.658(6) 1 d P A 2
H40 H 0.2565 -0.0894 0.3742 0.030 Uiso 0.658(6) 1 calc PR A 2
Si4 Si 0.1419(2) -0.1078(3) 0.4178(2) 0.0339(7) Uani 0.658(6) 1 d P A 2
C19 C 0.0883(3) -0.1062(4) 0.3108(3) 0.072(2) Uani 0.658(6) 1 d P A 2
H41 H 0.0873 -0.0531 0.2909 0.107 Uiso 0.658(6) 1 calc PR A 2
H42 H 0.0327 -0.1250 0.3052 0.107 Uiso 0.658(6) 1 calc PR A 2
H43 H 0.1172 -0.1397 0.2811 0.107 Uiso 0.658(6) 1 calc PR A 2
C20 C 0.1362(6) -0.2121(6) 0.4500(6) 0.040(2) Uani 0.658(6) 1 d P A 2
H44 H 0.1705 -0.2446 0.4249 0.060 Uiso 0.658(6) 1 calc PR A 2
H45 H 0.0800 -0.2302 0.4349 0.060 Uiso 0.658(6) 1 calc PR A 2
H46 H 0.1550 -0.2155 0.5068 0.060 Uiso 0.658(6) 1 calc PR A 2
C21 C 0.0814(7) -0.0464(8) 0.4749(7) 0.034(2) Uani 0.658(6) 1 d P A 2
H47 H 0.1007 -0.0563 0.5309 0.051 Uiso 0.658(6) 1 calc PR A 2
H48 H 0.0240 -0.0600 0.4590 0.051 Uiso 0.658(6) 1 calc PR A 2
H49 H 0.0886 0.0086 0.4642 0.051 Uiso 0.658(6) 1 calc PR A 2
Si5 Si 0.2593(2) 0.03679(13) 0.41937(16) 0.0439(6) Uani 0.658(6) 1 d P A 2
C22 C 0.2652(5) 0.0880(3) 0.5130(3) 0.076(2) Uani 0.658(6) 1 d P A 2
H50 H 0.2644 0.1441 0.5041 0.113 Uiso 0.658(6) 1 calc PR A 2
H51 H 0.3156 0.0737 0.5498 0.113 Uiso 0.658(6) 1 calc PR A 2
H52 H 0.2189 0.0734 0.5348 0.113 Uiso 0.658(6) 1 calc PR A 2
C23 C 0.1733(4) 0.0776(3) 0.3452(4) 0.0708(19) Uani 0.658(6) 1 d P A 2
H53 H 0.1228 0.0705 0.3629 0.106 Uiso 0.658(6) 1 calc PR A 2
H54 H 0.1694 0.0507 0.2953 0.106 Uiso 0.658(6) 1 calc PR A 2
H55 H 0.1825 0.1330 0.3384 0.106 Uiso 0.658(6) 1 calc PR A 2
B1 B 0.24416(15) -0.07863(16) -0.00107(15) 0.0280(6) Uani 1 1 d . . .
C24 C 0.30627(13) -0.00723(13) 0.03555(14) 0.0283(5) Uani 1 1 d . . .
C25 C 0.31470(13) 0.02863(14) 0.10706(14) 0.0310(5) Uani 1 1 d . . .
F1 F 0.26428(8) 0.01271(8) 0.15480(8) 0.0361(3) Uani 1 1 d . . .
C26 C 0.37506(14) 0.08257(15) 0.13654(15) 0.0357(6) Uani 1 1 d . . .
F2 F 0.37953(9) 0.11528(9) 0.20694(9) 0.0464(4) Uani 1 1 d . . .
C27 C 0.43114(14) 0.10170(14) 0.09425(16) 0.0383(6) Uani 1 1 d . . .
F3 F 0.49102(8) 0.15181(9) 0.12271(10) 0.0498(4) Uani 1 1 d . . .
C28 C 0.42540(14) 0.06833(15) 0.02237(16) 0.0371(6) Uani 1 1 d . . .
F4 F 0.47923(8) 0.08764(9) -0.02087(9) 0.0474(4) Uani 1 1 d . . .
C29 C 0.36525(14) 0.01516(14) -0.00463(14) 0.0323(5) Uani 1 1 d . . .
F5 F 0.36498(8) -0.01692(8) -0.07511(8) 0.0379(3) Uani 1 1 d . . .
C30 C 0.17066(13) -0.09450(13) 0.04533(13) 0.0279(5) Uani 1 1 d . . .
C31 C 0.11936(13) -0.03432(13) 0.05523(13) 0.0280(5) Uani 1 1 d . . .
F6 F 0.13381(7) 0.03789(7) 0.03043(8) 0.0333(3) Uani 1 1 d . . .
C32 C 0.05320(13) -0.04135(14) 0.08811(13) 0.0293(5) Uani 1 1 d . . .
F7 F 0.00845(7) 0.02113(8) 0.09803(8) 0.0359(3) Uani 1 1 d . . .
C33 C 0.03227(13) -0.11322(14) 0.11058(13) 0.0302(5) Uani 1 1 d . . .
F8 F -0.03328(8) -0.12239(8) 0.14131(8) 0.0389(3) Uani 1 1 d . . .
C34 C 0.07919(14) -0.17593(14) 0.10104(14) 0.0335(6) Uani 1 1 d . . .
F9 F 0.05948(9) -0.24692(8) 0.12294(9) 0.0479(4) Uani 1 1 d . . .
C35 C 0.14660(14) -0.16560(14) 0.06979(14) 0.0304(5) Uani 1 1 d . . .
F10 F 0.18821(8) -0.23136(8) 0.06338(9) 0.0407(4) Uani 1 1 d . . .
C36 C 0.19441(13) -0.06277(15) -0.09174(13) 0.0313(5) Uani 1 1 d . . .
C37 C 0.14991(14) -0.12205(16) -0.13427(15) 0.0382(6) Uani 1 1 d . . .
F11 F 0.14994(8) -0.19290(9) -0.10113(8) 0.0442(4) Uani 1 1 d . . .
C38 C 0.10538(15) -0.1147(2) -0.21009(16) 0.0491(8) Uani 1 1 d . . .
F12 F 0.06660(9) -0.17649(12) -0.24774(10) 0.0685(6) Uani 1 1 d . . .
C39 C 0.10329(16) -0.0444(2) -0.24706(16) 0.0524(8) Uani 1 1 d . . .
F13 F 0.06101(10) -0.03670(14) -0.32154(9) 0.0768(6) Uani 1 1 d . . .
C40 C 0.14382(16) 0.01737(19) -0.20761(16) 0.0478(7) Uani 1 1 d . . .
F14 F 0.14060(10) 0.08673(11) -0.24291(10) 0.0635(5) Uani 1 1 d . . .
C41 C 0.18689(14) 0.00692(16) -0.13215(15) 0.0376(6) Uani 1 1 d . . .
F15 F 0.22319(9) 0.07227(9) -0.09795(9) 0.0440(4) Uani 1 1 d . . .
C42 C 0.30800(13) -0.15275(13) 0.00733(14) 0.0289(5) Uani 1 1 d . . .
C43 C 0.34689(14) -0.17601(14) 0.08125(14) 0.0317(5) Uani 1 1 d . . .
F16 F 0.32701(8) -0.14205(8) 0.14441(8) 0.0367(3) Uani 1 1 d . . .
C44 C 0.40501(15) -0.23282(15) 0.09763(15) 0.0371(6) Uani 1 1 d . . .
F17 F 0.43851(9) -0.25270(9) 0.17212(9) 0.0492(4) Uani 1 1 d . . .
C45 C 0.42776(15) -0.27084(15) 0.03728(17) 0.0415(6) Uani 1 1 d . . .
F18 F 0.48372(10) -0.32746(10) 0.05186(10) 0.0574(5) Uani 1 1 d . . .
C46 C 0.39199(15) -0.25046(15) -0.03774(16) 0.0383(6) Uani 1 1 d . . .
F19 F 0.41293(9) -0.28738(9) -0.09768(9) 0.0486(4) Uani 1 1 d . . .
C47 C 0.33468(13) -0.19178(14) -0.05102(14) 0.0321(5) Uani 1 1 d . . .
F20 F 0.30514(8) -0.17425(8) -0.12732(8) 0.0392(4) Uani 1 1 d . . .
C48 C 0.0719(7) -0.3895(8) -0.2795(6) 0.131(6) Uani 0.562(7) 1 d P B 4
H56 H 0.0553 -0.3921 -0.3372 0.157 Uiso 0.562(7) 1 calc PR B 4
H57 H 0.0527 -0.3394 -0.2631 0.157 Uiso 0.562(7) 1 calc PR B 4
Cl3 Cl 0.01901(14) -0.4708(2) -0.2371(3) 0.0928(14) Uani 0.562(7) 1 d P B 4
Cl4 Cl 0.17433(18) -0.39110(17) -0.2533(2) 0.0891(11) Uani 0.562(7) 1 d P B 4
C49 C 0.1083(7) -0.3804(6) -0.2895(7) 0.064(3) Uani 0.438(7) 1 d P B 3
H58 H 0.1427 -0.4067 -0.3204 0.077 Uiso 0.438(7) 1 calc PR B 3
H59 H 0.0873 -0.3325 -0.3178 0.077 Uiso 0.438(7) 1 calc PR B 3
Cl5 Cl 0.02212(17) -0.4436(2) -0.2864(3) 0.0774(12) Uani 0.438(7) 1 d P B 3
Cl6 Cl 0.1608(4) -0.3577(3) -0.2126(3) 0.128(3) Uani 0.438(7) 1 d P B 3

loop_
_atom_site_aniso_label
_atom_site_aniso_U_11
_atom_site_aniso_U_22
_atom_site_aniso_U_33
_atom_site_aniso_U_23
_atom_site_aniso_U_13
_atom_site_aniso_U_12
Si1 0.0317(4) 0.0357(4) 0.0445(4) 0.0045(3) 0.0162(3) -0.0042(3)
N1 0.0464(13) 0.0401(13) 0.0490(14) 0.0118(10) 0.0262(11) 0.0148(10)
C1 0.069(2) 0.0388(18) 0.073(2) 0.0174(15) 0.0407(18) 0.0247(15)
C2 0.0532(17) 0.0473(19) 0.062(2) 0.0241(15) 0.0332(15) 0.0202(14)
N2 0.0449(13) 0.0472(15) 0.0458(14) 0.0066(10) 0.0197(11) -0.0013(11)
C3 0.071(2) 0.0521(19) 0.060(2) 0.0093(15) 0.0447(17) 0.0202(16)
C4 0.131(4) 0.181(5) 0.090(3) -0.078(3) 0.074(3) -0.075(4)
C5 0.180(5) 0.199(6) 0.148(5) 0.098(4) 0.140(4) 0.142(5)
C6 0.166(4) 0.088(3) 0.052(2) 0.006(2) 0.056(3) -0.028(3)
C7 0.065(2) 0.080(3) 0.0427(18) -0.0044(16) 0.0241(16) -0.0130(18)
C8 0.077(3) 0.091(3) 0.078(3) -0.029(2) 0.029(2) -0.017(2)
C9 0.052(2) 0.234(6) 0.050(2) 0.000(3) 0.0148(18) -0.007(3)
C10 0.061(2) 0.115(3) 0.060(2) -0.004(2) 0.0342(18) -0.001(2)
Cl1 0.058(3) 0.047(3) 0.105(3) 0.026(2) -0.009(2) -0.0127(19)
Cl2 0.0310(9) 0.086(2) 0.0423(9) 0.0082(11) 0.0056(7) -0.0236(12)
C11 0.042(5) 0.030(4) 0.026(5) -0.005(4) 0.012(4) -0.008(3)
Si2 0.082(5) 0.041(3) 0.084(5) 0.002(2) 0.036(3) 0.010(3)
C12 0.045(7) 0.088(8) 0.069(7) 0.002(6) 0.003(6) 0.003(6)
C13 0.054(8) 0.052(11) 0.076(13) 0.017(7) 0.011(8) 0.011(7)
C14 0.063(9) 0.060(9) 0.039(13) 0.004(9) 0.016(8) -0.006(6)
Si3 0.041(2) 0.0319(15) 0.077(3) 0.0177(16) 0.0008(19) -0.0103(17)
C15 0.098(9) 0.030(5) 0.068(7) 0.003(4) 0.019(6) -0.018(5)
C16 0.054(6) 0.052(7) 0.160(15) 0.066(8) -0.005(8) -0.005(5)
C17 0.069(3) 0.065(3) 0.087(3) 0.034(2) 0.022(2) -0.017(2)
C18 0.027(2) 0.027(2) 0.023(2) 0.0002(19) 0.0062(19) -0.0013(15)
Si4 0.0253(10) 0.0479(18) 0.0257(10) -0.0044(10) -0.0003(9) 0.0119(10)
C19 0.032(3) 0.131(6) 0.048(3) -0.027(3) 0.003(2) 0.010(3)
C20 0.023(3) 0.025(4) 0.071(6) -0.006(4) 0.008(3) -0.005(3)
C21 0.031(3) 0.040(3) 0.035(6) -0.003(4) 0.018(3) 0.010(2)
Si5 0.0565(15) 0.0277(8) 0.0543(13) 0.0118(8) 0.0270(11) 0.0024(10)
C22 0.136(6) 0.029(3) 0.069(4) -0.001(2) 0.037(4) -0.016(3)
C23 0.080(4) 0.063(4) 0.077(4) 0.044(3) 0.033(4) 0.039(3)
B1 0.0231(13) 0.0298(14) 0.0309(15) -0.0038(11) 0.0057(11) 0.0013(11)
C24 0.0200(11) 0.0278(13) 0.0360(14) 0.0020(10) 0.0038(10) 0.0033(9)
C25 0.0235(12) 0.0311(13) 0.0372(14) 0.0004(10) 0.0045(10) 0.0021(10)
F1 0.0311(7) 0.0421(9) 0.0359(8) -0.0087(6) 0.0093(6) -0.0050(6)
C26 0.0284(13) 0.0355(14) 0.0383(15) -0.0033(11) -0.0030(11) 0.0020(11)
F2 0.0439(9) 0.0467(9) 0.0440(9) -0.0117(7) 0.0000(7) -0.0085(7)
C27 0.0221(12) 0.0319(14) 0.0555(17) 0.0020(12) -0.0026(12) -0.0032(10)
F3 0.0296(8) 0.0435(9) 0.0701(11) 0.0004(8) -0.0026(7) -0.0113(7)
C28 0.0212(12) 0.0371(15) 0.0538(17) 0.0079(12) 0.0099(11) 0.0021(11)
F4 0.0287(7) 0.0494(10) 0.0673(11) 0.0090(8) 0.0170(7) -0.0028(7)
C29 0.0243(12) 0.0344(14) 0.0376(14) 0.0006(11) 0.0054(10) 0.0064(10)
F5 0.0312(7) 0.0446(9) 0.0404(8) -0.0003(6) 0.0133(6) 0.0026(6)
C30 0.0222(11) 0.0306(13) 0.0289(12) -0.0053(10) 0.0011(10) -0.0001(10)
C31 0.0237(11) 0.0274(13) 0.0308(12) -0.0030(9) 0.0014(10) -0.0020(10)
F6 0.0266(7) 0.0271(7) 0.0468(8) 0.0007(6) 0.0091(6) 0.0027(6)
C32 0.0207(11) 0.0322(13) 0.0331(13) -0.0078(10) 0.0022(10) 0.0048(10)
F7 0.0264(7) 0.0353(8) 0.0471(8) -0.0051(6) 0.0109(6) 0.0067(6)
C33 0.0213(11) 0.0387(14) 0.0315(13) -0.0066(10) 0.0080(10) -0.0037(10)
F8 0.0296(7) 0.0436(9) 0.0479(9) -0.0042(7) 0.0179(7) -0.0031(6)
C34 0.0337(13) 0.0272(13) 0.0405(14) -0.0040(10) 0.0102(11) -0.0047(10)
F9 0.0481(9) 0.0302(8) 0.0728(11) 0.0007(7) 0.0296(8) -0.0038(7)
C35 0.0279(12) 0.0283(13) 0.0357(14) -0.0072(10) 0.0081(10) 0.0013(10)
F10 0.0388(8) 0.0268(8) 0.0613(10) -0.0039(6) 0.0214(7) 0.0039(6)
C36 0.0190(11) 0.0441(15) 0.0309(13) -0.0049(11) 0.0055(10) 0.0067(10)
C37 0.0246(12) 0.0512(17) 0.0398(15) -0.0091(12) 0.0093(11) 0.0025(11)
F11 0.0343(8) 0.0488(10) 0.0495(9) -0.0172(7) 0.0090(7) -0.0087(7)
C38 0.0235(13) 0.084(2) 0.0382(16) -0.0221(16) 0.0044(12) 0.0002(14)
F12 0.0377(9) 0.1128(16) 0.0518(10) -0.0379(10) 0.0035(8) -0.0172(10)
C39 0.0280(14) 0.099(3) 0.0289(15) -0.0010(16) 0.0025(12) 0.0197(16)
F13 0.0448(10) 0.148(2) 0.0314(9) -0.0025(10) -0.0045(7) 0.0236(11)
C40 0.0325(14) 0.073(2) 0.0393(16) 0.0092(15) 0.0118(12) 0.0212(14)
F14 0.0530(10) 0.0890(14) 0.0511(10) 0.0313(9) 0.0170(8) 0.0326(9)
C41 0.0258(12) 0.0508(17) 0.0362(15) -0.0003(12) 0.0072(11) 0.0104(12)
F15 0.0414(8) 0.0413(9) 0.0488(9) 0.0084(7) 0.0089(7) 0.0107(7)
C42 0.0210(11) 0.0296(13) 0.0363(14) -0.0018(10) 0.0066(10) -0.0017(10)
C43 0.0258(12) 0.0312(13) 0.0385(14) -0.0031(10) 0.0080(11) 0.0005(10)
F16 0.0366(8) 0.0395(8) 0.0329(8) -0.0014(6) 0.0054(6) 0.0097(6)
C44 0.0302(13) 0.0384(15) 0.0418(15) 0.0056(11) 0.0060(11) 0.0046(11)
F17 0.0417(9) 0.0539(10) 0.0490(10) 0.0130(7) 0.0036(7) 0.0186(7)
C45 0.0302(13) 0.0346(15) 0.0621(19) 0.0058(13) 0.0153(13) 0.0116(11)
F18 0.0497(9) 0.0496(10) 0.0776(12) 0.0126(8) 0.0245(9) 0.0283(8)
C46 0.0318(13) 0.0356(15) 0.0525(17) -0.0045(12) 0.0200(12) 0.0031(11)
F19 0.0464(9) 0.0447(9) 0.0622(10) -0.0085(7) 0.0284(8) 0.0100(7)
C47 0.0253(12) 0.0356(14) 0.0358(14) -0.0013(11) 0.0078(10) 0.0003(10)
F20 0.0341(8) 0.0488(9) 0.0360(8) -0.0059(6) 0.0107(6) 0.0072(7)
C48 0.074(8) 0.213(15) 0.114(8) 0.098(9) 0.039(7) 0.065(9)
Cl3 0.0563(11) 0.100(2) 0.112(3) -0.0396(19) -0.0036(13) 0.0224(11)
Cl4 0.109(2) 0.0665(15) 0.103(2) 0.0098(14) 0.0478(17) 0.0143(12)
C49 0.051(6) 0.060(6) 0.085(7) 0.013(5) 0.021(5) -0.037(5)
Cl5 0.0607(14) 0.0831(19) 0.092(3) -0.0177(18) 0.0233(15) -0.0122(13)
Cl6 0.190(5) 0.087(3) 0.087(3) 0.022(2) -0.015(3) -0.046(3)

loop_
_atom_type_symbol
_atom_type_description
_atom_type_scat_dispersion_real
_atom_type_scat_dispersion_imag
_atom_type_scat_source
C C 0.0033 0.0016 'International Tables Vol C Tables 4.2.6.8 and 6.1.1.4'
H H 0.0000 0.0000 'International Tables Vol C Tables 4.2.6.8 and 6.1.1.4'
B B 0.0013 0.0007 'International Tables Vol C Tables 4.2.6.8 and 6.1.1.4'
Cl Cl 0.1484 0.1585 'International Tables Vol C Tables 4.2.6.8 and 6.1.1.4'
F F 0.0171 0.0103 'International Tables Vol C Tables 4.2.6.8 and 6.1.1.4'
N N 0.0061 0.0033 'International Tables Vol C Tables 4.2.6.8 and 6.1.1.4'
Si Si 0.0817 0.0704 'International Tables Vol C Tables 4.2.6.8 and 6.1.1.4'

loop_
_geom_angle_atom_site_label_1
_geom_angle_atom_site_label_2
_geom_angle_atom_site_label_3
_geom_angle
C11 Si1 N1 131.7(4)
C11 Si1 N2 110.3(3)
N1 Si1 N2 90.43(11)
C11 Si1 C18 23.4(3)
N1 Si1 C18 109.20(18)
N2 Si1 C18 123.20(15)
C11 Si1 Cl2 103.5(3)
N1 Si1 Cl2 111.56(13)
N2 Si1 Cl2 106.85(11)
C18 Si1 Cl2 113.32(15)
C11 Si1 Cl1 117.2(3)
N1 Si1 Cl1 98.1(2)
N2 Si1 Cl1 103.4(2)
C18 Si1 Cl1 124.32(19)
Cl2 Si1 Cl1 14.21(19)
C1 N1 C3 120.6(2)
C1 N1 Si1 109.1(2)
C3 N1 Si1 130.23(18)
N1 C1 C2 115.9(3)
N1 C1 H1 123.1(19)
C2 C1 H1 121.0(18)
N2 C2 C1 115.4(3)
N2 C2 H2 120.5(18)
C1 C2 H2 124.0(18)
C2 N2 C7 119.5(2)
C2 N2 Si1 109.17(19)
C7 N2 Si1 130.5(2)
C4 C3 C6 110.7(4)
C4 C3 C5 113.3(4)
C6 C3 C5 107.2(4)
C4 C3 N1 108.5(3)
C6 C3 N1 109.1(3)
C5 C3 N1 107.8(3)
C3 C4 H3 109.5
C3 C4 H4 109.5
H3 C4 H4 109.5
C3 C4 H5 109.5
H3 C4 H5 109.5
H4 C4 H5 109.5
C3 C5 H6 109.5
C3 C5 H7 109.5
H6 C5 H7 109.5
C3 C5 H8 109.5
H6 C5 H8 109.5
H7 C5 H8 109.5
C3 C6 H9 109.5
C3 C6 H10 109.5
H9 C6 H10 109.5
C3 C6 H11 109.5
H9 C6 H11 109.5
H10 C6 H11 109.5
C9 C7 N2 108.0(3)
C9 C7 C10 111.3(3)
N2 C7 C10 109.6(3)
C9 C7 C8 112.9(3)
N2 C7 C8 108.5(3)
C10 C7 C8 106.5(3)
C7 C8 H12 109.5
C7 C8 H13 109.5
H12 C8 H13 109.5
C7 C8 H14 109.5
H12 C8 H14 109.5
H13 C8 H14 109.5
C7 C9 H15 109.5
C7 C9 H16 109.5
H15 C9 H16 109.5
C7 C9 H17 109.5
H15 C9 H17 109.5
H16 C9 H17 109.5
C7 C10 H18 109.5
C7 C10 H19 109.5
H18 C10 H19 109.5
C7 C10 H20 109.5
H18 C10 H20 109.5
H19 C10 H20 109.5
Si1 C11 Si3 119.5(5)
Si1 C11 Si2 115.4(6)
Si3 C11 Si2 116.5(6)
Si1 C11 H21 99.9
Si3 C11 H21 99.9
Si2 C11 H21 99.9
C14 Si2 C13 107.0(16)
C14 Si2 C12 114.2(11)
C13 Si2 C12 107.0(11)
C14 Si2 C11 106.4(12)
C13 Si2 C11 113.1(10)
C12 Si2 C11 109.3(8)
C17 Si3 C15 106.8(4)
C17 Si3 C16 106.9(5)
C15 Si3 C16 105.1(7)
C17 Si3 C11 121.2(4)
C15 Si3 C11 107.6(5)
C16 Si3 C11 108.2(5)
Si3 C17 Si5 19.00(14)
Si3 C17 H37 110(2)
Si5 C17 H37 110(2)
Si3 C17 H38 122(3)
Si5 C17 H38 106(3)
H37 C17 H38 106(3)
Si3 C17 H39 107(3)
Si5 C17 H39 124(3)
H37 C17 H39 106(4)
H38 C17 H39 103(4)
Si4 C18 Si1 115.9(3)
Si4 C18 Si5 115.0(3)
Si1 C18 Si5 119.7(2)
Si4 C18 H40 100.2
Si1 C18 H40 100.2
Si5 C18 H40 100.2
C18 Si4 C19 108.4(4)
C18 Si4 C20 113.0(4)
C19 Si4 C20 105.3(4)
C18 Si4 C21 113.6(5)
C19 Si4 C21 108.6(4)
C20 Si4 C21 107.5(6)
Si4 C19 H41 109.5
Si4 C19 H42 109.5
H41 C19 H42 109.5
Si4 C19 H43 109.5
H41 C19 H43 109.5
H42 C19 H43 109.5
Si4 C20 H44 109.5
Si4 C20 H45 109.5
H44 C20 H45 109.5
Si4 C20 H46 109.5
H44 C20 H46 109.5
H45 C20 H46 109.5
Si4 C21 H47 109.5
Si4 C21 H48 109.5
H47 C21 H48 109.5
Si4 C21 H49 109.5
H47 C21 H49 109.5
H48 C21 H49 109.5
C22 Si5 C23 108.7(3)
C22 Si5 C17 115.3(3)
C23 Si5 C17 102.9(2)
C22 Si5 C18 113.8(2)
C23 Si5 C18 110.0(3)
C17 Si5 C18 105.5(2)
Si5 C22 H50 109.5
Si5 C22 H51 109.5
H50 C22 H51 109.5
Si5 C22 H52 109.5
H50 C22 H52 109.5
H51 C22 H52 109.5
Si5 C23 H53 109.5
Si5 C23 H54 109.5
H53 C23 H54 109.5
Si5 C23 H55 109.5
H53 C23 H55 109.5
H54 C23 H55 109.5
C36 B1 C24 113.3(2)
C36 B1 C30 102.93(17)
C24 B1 C30 114.49(19)
C36 B1 C42 113.35(19)
C24 B1 C42 101.18(17)
C30 B1 C42 112.03(19)
C25 C24 C29 113.2(2)
C25 C24 B1 128.1(2)
C29 C24 B1 118.2(2)
F1 C25 C24 121.5(2)
F1 C25 C26 114.7(2)
C24 C25 C26 123.8(2)
F2 C26 C27 119.5(2)
F2 C26 C25 120.5(2)
C27 C26 C25 119.9(2)
F3 C27 C26 120.7(2)
F3 C27 C28 120.4(2)
C26 C27 C28 118.8(2)
F4 C28 C27 119.7(2)
F4 C28 C29 120.8(2)
C27 C28 C29 119.6(2)
F5 C29 C28 116.1(2)
F5 C29 C24 119.3(2)
C28 C29 C24 124.6(2)
C31 C30 C35 112.7(2)
C31 C30 B1 119.8(2)
C35 C30 B1 127.0(2)
F6 C31 C32 115.9(2)
F6 C31 C30 118.9(2)
C32 C31 C30 125.2(2)
F7 C32 C33 119.7(2)
F7 C32 C31 121.1(2)
C33 C32 C31 119.2(2)
F8 C33 C32 120.7(2)
F8 C33 C34 120.4(2)
C32 C33 C34 118.9(2)
F9 C34 C33 119.6(2)
F9 C34 C35 120.6(2)
C33 C34 C35 119.8(2)
F10 C35 C34 114.6(2)
F10 C35 C30 121.4(2)
C34 C35 C30 124.1(2)
C37 C36 C41 112.7(2)
C37 C36 B1 119.8(2)
C41 C36 B1 127.3(2)
F11 C37 C38 116.4(2)
F11 C37 C36 119.1(2)
C38 C37 C36 124.5(3)
F12 C38 C39 120.6(3)
F12 C38 C37 120.2(3)
C39 C38 C37 119.2(3)
F13 C39 C40 120.7(3)
F13 C39 C38 119.9(3)
C40 C39 C38 119.4(3)
F14 C40 C39 119.7(3)
F14 C40 C41 121.3(3)
C39 C40 C41 119.0(3)
F15 C41 C40 114.1(2)
F15 C41 C36 120.8(2)
C40 C41 C36 125.1(3)
C43 C42 C47 112.9(2)
C43 C42 B1 118.3(2)
C47 C42 B1 128.5(2)
F16 C43 C44 115.6(2)
F16 C43 C42 119.3(2)
C44 C43 C42 125.1(2)
F17 C44 C45 119.8(2)
F17 C44 C43 120.8(2)
C45 C44 C43 119.4(2)
F18 C45 C46 120.8(2)
F18 C45 C44 120.5(2)
C46 C45 C44 118.7(2)
F19 C46 C45 119.7(2)
F19 C46 C47 120.8(2)
C45 C46 C47 119.6(2)
F20 C47 C42 120.9(2)
F20 C47 C46 114.8(2)
C42 C47 C46 124.3(2)
Cl4 C48 Cl3 115.1(5)
Cl4 C48 H56 108.5
Cl3 C48 H56 108.5
Cl4 C48 H57 108.5
Cl3 C48 H57 108.5
H56 C48 H57 107.5
Cl6 C49 Cl5 116.5(6)
Cl6 C49 H58 108.2
Cl5 C49 H58 108.2
Cl6 C49 H59 108.2
Cl5 C49 H59 108.2
H58 C49 H59 107.3

loop_
_geom_bond_atom_site_label_1
_geom_bond_atom_site_label_2
_geom_bond_distance
Si1 C11 1.674(9)
Si1 N1 1.780(2)
Si1 N2 1.782(2)
Si1 C18 1.901(4)
Si1 Cl2 2.032(3)
Si1 Cl1 2.081(8)
N1 C1 1.333(4)
N1 C3 1.513(3)
C1 C2 1.373(4)
C1 H1 0.93(3)
C2 N2 1.336(4)
C2 H2 0.95(3)
N2 C7 1.506(4)
C3 C4 1.484(5)
C3 C6 1.501(5)
C3 C5 1.511(5)
C4 H3 0.9800
C4 H4 0.9800
C4 H5 0.9800
C5 H6 0.9800
C5 H7 0.9800
C5 H8 0.9800
C6 H9 0.9800
C6 H10 0.9800
C6 H11 0.9800
C7 C9 1.499(5)
C7 C10 1.521(4)
C7 C8 1.548(5)
C8 H12 0.9800
C8 H13 0.9800
C8 H14 0.9800
C9 H15 0.9800
C9 H16 0.9800
C9 H17 0.9800
C10 H18 0.9800
C10 H19 0.9800
C10 H20 0.9800
C11 Si3 1.931(9)
C11 Si2 2.028(14)
C11 H21 1.0000
Si2 C14 1.74(3)
Si2 C13 1.77(3)
Si2 C12 1.804(16)
C12 H22 0.9800
C12 H23 0.9800
C12 H24 0.9800
C13 H25 0.9800
C13 H26 0.9800
C13 H27 0.9800
C14 H28 0.9800
C14 H29 0.9800
C14 H30 0.9800
Si3 C17 1.718(6)
Si3 C15 1.855(11)
Si3 C16 1.869(11)
C15 H31 0.9800
C15 H32 0.9800
C15 H33 0.9800
C16 H34 0.9800
C16 H35 0.9800
C16 H36 0.9800
C17 Si5 1.893(5)
C17 H37 0.91(4)
C17 H38 1.02(5)
C17 H39 0.95(5)
C18 Si4 1.859(6)
C18 Si5 1.918(5)
C18 H40 1.0000
Si4 C19 1.896(6)
Si4 C20 1.897(11)
Si4 C21 1.906(12)
C19 H41 0.9800
C19 H42 0.9800
C19 H43 0.9800
C20 H44 0.9800
C20 H45 0.9800
C20 H46 0.9800
C21 H47 0.9800
C21 H48 0.9800
C21 H49 0.9800
Si5 C22 1.850(5)
Si5 C23 1.863(6)
C22 H50 0.9800
C22 H51 0.9800
C22 H52 0.9800
C23 H53 0.9800
C23 H54 0.9800
C23 H55 0.9800
B1 C36 1.651(3)
B1 C24 1.655(3)
B1 C30 1.655(3)
B1 C42 1.660(3)
C24 C25 1.379(3)
C24 C29 1.400(3)
C25 F1 1.351(3)
C25 C26 1.395(3)
C26 F2 1.346(3)
C26 C27 1.370(4)
C27 F3 1.342(3)
C27 C28 1.371(4)
C28 F4 1.352(3)
C28 C29 1.375(3)
C29 F5 1.355(3)
C30 C31 1.390(3)
C30 C35 1.391(3)
C31 F6 1.360(3)
C31 C32 1.375(3)
C32 F7 1.351(3)
C32 C33 1.372(3)
C33 F8 1.347(3)
C33 C34 1.375(3)
C34 F9 1.348(3)
C34 C35 1.384(3)
C35 F10 1.354(3)
C36 C37 1.387(3)
C36 C41 1.388(4)
C37 F11 1.354(3)
C37 C38 1.383(4)
C38 F12 1.346(3)
C38 C39 1.373(5)
C39 F13 1.351(3)
C39 C40 1.370(4)
C40 F14 1.344(3)
C40 C41 1.375(4)
C41 F15 1.359(3)
C42 C43 1.379(3)
C42 C47 1.383(3)
C43 F16 1.361(3)
C43 C44 1.374(3)
C44 F17 1.350(3)
C44 C45 1.373(4)
C45 F18 1.346(3)
C45 C46 1.368(4)
C46 F19 1.344(3)
C46 C47 1.386(3)
C47 F20 1.357(3)
C48 Cl4 1.694(11)
C48 Cl3 1.903(12)
C48 H56 0.9900
C48 H57 0.9900
C49 Cl6 1.494(12)
C49 Cl5 1.834(7)
C49 H58 0.9900
C49 H59 0.9900

loop_
_geom_torsion_atom_site_label_1
_geom_torsion_atom_site_label_2
_geom_torsion_atom_site_label_3
_geom_torsion_atom_site_label_4
_geom_torsion
C11 Si1 N1 C1 -118.1(4)
N2 Si1 N1 C1 0.1(2)
C18 Si1 N1 C1 -125.5(2)
Cl2 Si1 N1 C1 108.5(2)
Cl1 Si1 N1 C1 103.8(3)
C11 Si1 N1 C3 65.2(5)
N2 Si1 N1 C3 -176.6(3)
C18 Si1 N1 C3 57.8(3)
Cl2 Si1 N1 C3 -68.2(3)
Cl1 Si1 N1 C3 -72.9(3)
C3 N1 C1 C2 176.1(3)
Si1 N1 C1 C2 -0.9(4)
N1 C1 C2 N2 1.6(4)
C1 C2 N2 C7 -172.3(3)
C1 C2 N2 Si1 -1.4(3)
C11 Si1 N2 C2 136.1(4)
N1 Si1 N2 C2 0.7(2)
C18 Si1 N2 C2 114.1(3)
Cl2 Si1 N2 C2 -112.0(2)
Cl1 Si1 N2 C2 -97.7(3)
C11 Si1 N2 C7 -54.2(4)
N1 Si1 N2 C7 170.3(3)
C18 Si1 N2 C7 -76.2(3)
Cl2 Si1 N2 C7 57.6(3)
Cl1 Si1 N2 C7 71.9(3)
C1 N1 C3 C4 73.8(4)
Si1 N1 C3 C4 -109.8(4)
C1 N1 C3 C6 -165.6(3)
Si1 N1 C3 C6 10.8(4)
C1 N1 C3 C5 -49.4(5)
Si1 N1 C3 C5 127.0(4)
C2 N2 C7 C9 65.4(4)
Si1 N2 C7 C9 -103.3(4)
C2 N2 C7 C10 -55.9(4)
Si1 N2 C7 C10 135.3(3)
C2 N2 C7 C8 -171.9(3)
Si1 N2 C7 C8 19.3(4)
N1 Si1 C11 Si3 -112.4(5)
N2 Si1 C11 Si3 137.7(5)
C18 Si1 C11 Si3 -94.5(10)
Cl2 Si1 C11 Si3 23.7(7)
Cl1 Si1 C11 Si3 19.7(8)
N1 Si1 C11 Si2 34.3(8)
N2 Si1 C11 Si2 -75.6(7)
C18 Si1 C11 Si2 52.2(8)
Cl2 Si1 C11 Si2 170.4(6)
Cl1 Si1 C11 Si2 166.4(6)
Si1 C11 Si2 C14 138.4(12)
Si3 C11 Si2 C14 -73.8(13)
Si1 C11 Si2 C13 21.3(14)
Si3 C11 Si2 C13 169.0(12)
Si1 C11 Si2 C12 -97.8(9)
Si3 C11 Si2 C12 49.9(9)
Si1 C11 Si3 C17 52.1(7)
Si2 C11 Si3 C17 -94.2(7)
Si1 C11 Si3 C15 -71.0(8)
Si2 C11 Si3 C15 142.7(7)
Si1 C11 Si3 C16 175.9(8)
Si2 C11 Si3 C16 29.6(10)
C15 Si3 C17 Si5 -154.7(9)
C16 Si3 C17 Si5 -42.6(7)
C11 Si3 C17 Si5 81.8(7)
C11 Si1 C18 Si4 -90.0(9)
N1 Si1 C18 Si4 75.9(3)
N2 Si1 C18 Si4 -27.8(4)
Cl2 Si1 C18 Si4 -159.1(3)
Cl1 Si1 C18 Si4 -169.4(4)
C11 Si1 C18 Si5 55.1(8)
N1 Si1 C18 Si5 -139.0(3)
N2 Si1 C18 Si5 117.3(2)
Cl2 Si1 C18 Si5 -14.0(3)
Cl1 Si1 C18 Si5 -24.3(4)
Si1 C18 Si4 C19 -135.1(4)
Si5 C18 Si4 C19 78.1(4)
Si1 C18 Si4 C20 -18.8(5)
Si5 C18 Si4 C20 -165.5(4)
Si1 C18 Si4 C21 104.1(5)
Si5 C18 Si4 C21 -42.6(5)
Si3 C17 Si5 C22 35.7(6)
Si3 C17 Si5 C23 153.9(7)
Si3 C17 Si5 C18 -90.8(7)
Si4 C18 Si5 C22 84.1(4)
Si1 C18 Si5 C22 -61.3(4)
Si4 C18 Si5 C23 -38.2(4)
Si1 C18 Si5 C23 176.4(3)
Si4 C18 Si5 C17 -148.5(4)
Si1 C18 Si5 C17 66.1(3)
C36 B1 C24 C25 132.4(2)
C30 B1 C24 C25 14.8(3)
C42 B1 C24 C25 -105.9(2)
C36 B1 C24 C29 -56.1(3)
C30 B1 C24 C29 -173.8(2)
C42 B1 C24 C29 65.5(2)
C29 C24 C25 F1 -178.4(2)
B1 C24 C25 F1 -6.6(4)
C29 C24 C25 C26 0.8(3)
B1 C24 C25 C26 172.5(2)
F1 C25 C26 F2 -0.8(3)
C24 C25 C26 F2 180.0(2)
F1 C25 C26 C27 178.2(2)
C24 C25 C26 C27 -1.1(4)
F2 C26 C27 F3 0.9(4)
C25 C26 C27 F3 -178.1(2)
F2 C26 C27 C28 -179.5(2)
C25 C26 C27 C28 1.5(4)
F3 C27 C28 F4 -1.7(4)
C26 C27 C28 F4 178.7(2)
F3 C27 C28 C29 177.8(2)
C26 C27 C28 C29 -1.8(4)
F4 C28 C29 F5 1.4(3)
C27 C28 C29 F5 -178.1(2)
F4 C28 C29 C24 -178.9(2)
C27 C28 C29 C24 1.6(4)
C25 C24 C29 F5 178.7(2)
B1 C24 C29 F5 6.0(3)
C25 C24 C29 C28 -1.1(3)
B1 C24 C29 C28 -173.7(2)
C36 B1 C30 C31 -68.2(2)
C24 B1 C30 C31 55.2(3)
C42 B1 C30 C31 169.69(19)
C36 B1 C30 C35 104.0(3)
C24 B1 C30 C35 -132.6(2)
C42 B1 C30 C35 -18.1(3)
C35 C30 C31 F6 -177.09(19)
B1 C30 C31 F6 -3.9(3)
C35 C30 C31 C32 2.3(3)
B1 C30 C31 C32 175.6(2)
F6 C31 C32 F7 -3.1(3)
C30 C31 C32 F7 177.5(2)
F6 C31 C32 C33 176.48(19)
C30 C31 C32 C33 -3.0(4)
F7 C32 C33 F8 1.1(3)
C31 C32 C33 F8 -178.5(2)
F7 C32 C33 C34 -179.1(2)
C31 C32 C33 C34 1.4(3)
F8 C33 C34 F9 -0.3(3)
C32 C33 C34 F9 179.9(2)
F8 C33 C34 C35 -179.6(2)
C32 C33 C34 C35 0.5(4)
F9 C34 C35 F10 0.4(3)
C33 C34 C35 F10 179.8(2)
F9 C34 C35 C30 179.5(2)
C33 C34 C35 C30 -1.1(4)
C31 C30 C35 F10 178.8(2)
B1 C30 C35 F10 6.1(4)
C31 C30 C35 C34 -0.3(3)
B1 C30 C35 C34 -172.9(2)
C24 B1 C36 C37 170.0(2)
C30 B1 C36 C37 -65.8(3)
C42 B1 C36 C37 55.4(3)
C24 B1 C36 C41 -14.2(3)
C30 B1 C36 C41 110.1(2)
C42 B1 C36 C41 -128.7(2)
C41 C36 C37 F11 -178.3(2)
B1 C36 C37 F11 -1.8(3)
C41 C36 C37 C38 2.8(3)
B1 C36 C37 C38 179.2(2)
F11 C37 C38 F12 -1.6(3)
C36 C37 C38 F12 177.4(2)
F11 C37 C38 C39 -179.7(2)
C36 C37 C38 C39 -0.7(4)
F12 C38 C39 F13 1.0(4)
C37 C38 C39 F13 179.0(2)
F12 C38 C39 C40 -179.5(2)
C37 C38 C39 C40 -1.4(4)
F13 C39 C40 F14 1.0(4)
C38 C39 C40 F14 -178.6(2)
F13 C39 C40 C41 -179.3(2)
C38 C39 C40 C41 1.1(4)
F14 C40 C41 F15 1.1(3)
C39 C40 C41 F15 -178.6(2)
F14 C40 C41 C36 -179.0(2)
C39 C40 C41 C36 1.3(4)
C37 C36 C41 F15 176.8(2)
B1 C36 C41 F15 0.7(3)
C37 C36 C41 C40 -3.1(3)
B1 C36 C41 C40 -179.2(2)
C36 B1 C42 C43 -173.7(2)
C24 B1 C42 C43 64.6(2)
C30 B1 C42 C43 -57.8(3)
C36 B1 C42 C47 13.0(3)
C24 B1 C42 C47 -108.7(2)
C30 B1 C42 C47 128.9(2)
C47 C42 C43 F16 179.6(2)
B1 C42 C43 F16 5.3(3)
C47 C42 C43 C44 -1.3(3)
B1 C42 C43 C44 -175.6(2)
F16 C43 C44 F17 0.5(3)
C42 C43 C44 F17 -178.6(2)
F16 C43 C44 C45 179.0(2)
C42 C43 C44 C45 -0.1(4)
F17 C44 C45 F18 -0.5(4)
C43 C44 C45 F18 -179.0(2)
F17 C44 C45 C46 179.0(2)
C43 C44 C45 C46 0.4(4)
F18 C45 C46 F19 0.0(4)
C44 C45 C46 F19 -179.5(2)
F18 C45 C46 C47 -179.8(2)
C44 C45 C46 C47 0.7(4)
C43 C42 C47 F20 -177.5(2)
B1 C42 C47 F20 -4.0(4)
C43 C42 C47 C46 2.5(3)
B1 C42 C47 C46 176.1(2)
F19 C46 C47 F20 -2.1(3)
C45 C46 C47 F20 177.7(2)
F19 C46 C47 C42 177.8(2)
C45 C46 C47 C42 -2.3(4)
